data_4104475
loop_
_publ_author_name
'Rasmus D. Poulsen'
'Jacob Overgaard'
'Alexander Schulman'
'Christina \/Ostergaard'
'Carlos A. Murillo'
'Mark A. Spackman'
'Bo B. Iversen'

_publ_section_title
;
 Effects of Weak Intermolecular Interactions on the Molecular Isomerism of
 Tricobalt Metal Chains
;
_journal_name_full 'Journal of the American Chemical Society'
_journal_page_first 7580
_journal_page_last 7591
_journal_paper_doi 10.1021/ja8091032
_journal_volume 131
_journal_year 2009
_chemical_formula_sum 'C42.25 H35.75 Cl6.5 Co3 N12'
_chemical_formula_weight 1118.79
_chemical_name_systematic
; 
 ? 
;
_space_group_IT_number 82
_symmetry_cell_setting tetragonal
_symmetry_Int_Tables_number 82
_symmetry_space_group_name_Hall 'I -4'
_symmetry_space_group_name_H-M 'I -4'
_atom_sites_solution_hydrogens geom
_atom_sites_solution_primary direct
_atom_sites_solution_secondary difmap
_audit_creation_method SHELXL-97
_cell_angle_alpha 90.00
_cell_angle_beta 90.00
_cell_angle_gamma 90.00
_cell_formula_units_Z 8
_cell_length_a 27.483(12)
_cell_length_b 27.483(12)
_cell_length_c 12.376(7)
_cell_measurement_temperature 293(2)
_cell_volume 9348(8)
_computing_structure_refinement 'SHELXL-97 (Sheldrick, 1997)'
_computing_structure_solution 'SHELXS-97 (Sheldrick, 1990)'
_diffrn_ambient_temperature 293(2)
_diffrn_detector_type SMART1000
_diffrn_measured_fraction_theta_full 0.870
_diffrn_measured_fraction_theta_max 0.870
_diffrn_measurement_device_type '4-circle diffractometer'
_diffrn_measurement_method
;
            \f-scans
;
_diffrn_radiation_wavelength 0.643
_diffrn_reflns_av_R_equivalents 0.0387
_diffrn_reflns_av_sigmaI/netI 0.0521
_diffrn_reflns_limit_h_max 48
_diffrn_reflns_limit_h_min -40
_diffrn_reflns_limit_k_max 42
_diffrn_reflns_limit_k_min -42
_diffrn_reflns_limit_l_max 20
_diffrn_reflns_limit_l_min -14
_diffrn_reflns_number 59854
_diffrn_reflns_theta_full 34.57
_diffrn_reflns_theta_max 34.57
_diffrn_reflns_theta_min 0.95
_diffrn_source synchrotron
_diffrn_source_type 'NSLS beamline X3A1'
_diffrn_standards_number 0
_exptl_absorpt_coefficient_mu 1.470
_exptl_crystal_colour colourless
_exptl_crystal_density_diffrn 1.590
_exptl_crystal_density_method 'not measured'
_exptl_crystal_description prism
_exptl_crystal_F_000 4518
_exptl_crystal_size_max 0.31
_exptl_crystal_size_mid 0.25
_exptl_crystal_size_min 0.2
_refine_diff_density_max 1.212
_refine_diff_density_min -0.512
_refine_diff_density_rms 0.138
_refine_ls_abs_structure_details 'Flack H D (1983), Acta Cryst. A39, 876-881'
_refine_ls_abs_structure_Flack 0.911(12)
_refine_ls_extinction_method none
_refine_ls_goodness_of_fit_ref 1.023
_refine_ls_hydrogen_treatment mixed
_refine_ls_matrix_type full
_refine_ls_number_parameters 588
_refine_ls_number_reflns 21750
_refine_ls_number_restraints 0
_refine_ls_restrained_S_all 1.023
_refine_ls_R_factor_all 0.0920
_refine_ls_R_factor_gt 0.0637
_refine_ls_shift/su_max 0.263
_refine_ls_shift/su_mean 0.006
_refine_ls_structure_factor_coef Fsqd
_refine_ls_weighting_details 'calc w=1/[\s^2^(Fo^2^)+(0.1086P)^2^+4.8842P] where P=(Fo^2^+2Fc^2^)/3'
_refine_ls_weighting_scheme calc
_refine_ls_wR_factor_gt 0.1666
_refine_ls_wR_factor_ref 0.1854
_reflns_number_gt 15797
_reflns_number_total 21750
_reflns_threshold_expression >2sigma(I)
_cod_data_source_file ja8091032_si_002_3.cif
_cod_data_source_block 300K
_cod_original_cell_volume 9347(8)
_cod_original_formula_sum 'C42.25 H35.75 Cl6.50 Co3 N12'
_cod_database_code 4104475

loop_
_symmetry_equiv_pos_as_xyz
'x, y, z'
'-x, -y, z'
'y, -x, -z'
'-y, x, -z'
'x+1/2, y+1/2, z+1/2'
'-x+1/2, -y+1/2, z+1/2'
'y+1/2, -x+1/2, -z+1/2'
'-y+1/2, x+1/2, -z+1/2'

loop_
_atom_site_label
_atom_site_type_symbol
_atom_site_fract_x
_atom_site_fract_y
_atom_site_fract_z
_atom_site_U_iso_or_equiv
_atom_site_adp_type
_atom_site_occupancy
_atom_site_symmetry_multiplicity
_atom_site_calc_flag
_atom_site_refinement_flags
Co1 Co 0.116311(15) 0.731544(16) 0.71501(4) 0.02811(8) Uani 1 1 d .
Co2 Co 0.091934(14) 0.754576(14) 0.88578(3) 0.02408(7) Uani 1 1 d .
Co3 Co 0.068022(18) 0.777618(17) 1.07258(4) 0.03392(10) Uani 1 1 d .
Cl1 Cl 0.14143(4) 0.70675(4) 0.53346(8) 0.0454(2) Uani 1 1 d .
Cl2 Cl 0.04374(4) 0.79777(4) 1.25099(9) 0.0504(2) Uani 1 1 d .
N1 N 0.04863(11) 0.74577(11) 0.6703(2) 0.0324(5) Uani 1 1 d .
N2 N 0.02652(9) 0.73628(10) 0.8502(2) 0.0285(5) Uani 1 1 d .
N3 N 0.00907(10) 0.73066(10) 1.0328(2) 0.0313(5) Uani 1 1 d .
N4 N 0.13357(11) 0.80099(11) 0.6961(2) 0.0336(5) Uani 1 1 d .
N5 N 0.07977(10) 0.81920(9) 0.8340(2) 0.0284(5) Uani 1 1 d .
N6 N 0.03347(10) 0.83582(10) 0.9862(3) 0.0322(5) Uani 1 1 d .
N7 N 0.18148(10) 0.72089(10) 0.7805(2) 0.0307(5) Uani 1 1 d .
N8 N 0.15799(9) 0.77214(9) 0.9190(2) 0.0276(4) Uani 1 1 d .
N9 N 0.13096(10) 0.82182(10) 1.0574(2) 0.0313(5) Uani 1 1 d .
N10 N 0.11316(11) 0.71799(10) 1.1111(2) 0.0338(5) Uani 1 1 d .
N11 N 0.10490(10) 0.68984(9) 0.9362(2) 0.0289(5) Uani 1 1 d .
N12 N 0.09608(10) 0.66482(10) 0.7591(2) 0.0314(5) Uani 1 1 d .
C1 C 0.03750(17) 0.75958(17) 0.5684(3) 0.0457(8) Uani 1 1 d .
H1A H 0.0627 0.7644 0.5196 0.055 Uiso 1 1 calc R
C2 C -0.0093(2) 0.7667(2) 0.5340(4) 0.0643(14) Uani 1 1 d .
H2A H -0.0156 0.7752 0.4626 0.077 Uiso 1 1 calc R
C3 C -0.04721(17) 0.7611(2) 0.6074(4) 0.0596(13) Uani 1 1 d .
H3A H -0.0792 0.7659 0.5855 0.072 Uiso 1 1 calc R
C4 C -0.03718(14) 0.74863(17) 0.7120(4) 0.0449(8) Uani 1 1 d .
H4A H -0.0624 0.7442 0.7610 0.054 Uiso 1 1 calc R
C5 C 0.01195(12) 0.74240(12) 0.7459(3) 0.0314(6) Uani 1 1 d .
C6 C -0.00205(11) 0.71673(11) 0.9300(3) 0.0299(5) Uani 1 1 d .
C7 C -0.03951(14) 0.68227(14) 0.9111(4) 0.0410(8) Uani 1 1 d .
H7A H -0.0463 0.6718 0.8412 0.049 Uiso 1 1 calc R
C8 C -0.06554(18) 0.66457(18) 0.9961(4) 0.0538(11) Uani 1 1 d .
H8A H -0.0903 0.6422 0.9839 0.065 Uiso 1 1 calc R
C9 C -0.05528(18) 0.67985(19) 1.1019(4) 0.0567(12) Uani 1 1 d .
H9A H -0.0735 0.6688 1.1604 0.068 Uiso 1 1 calc R
C10 C -0.01721(16) 0.71181(16) 1.1155(4) 0.0448(8) Uani 1 1 d .
H10A H -0.0090 0.7210 1.1855 0.054 Uiso 1 1 calc R
C11 C 0.17046(15) 0.81393(15) 0.6291(3) 0.0424(8) Uani 1 1 d .
H11A H 0.1860 0.7897 0.5896 0.051 Uiso 1 1 calc R
C12 C 0.18606(19) 0.86136(18) 0.6165(4) 0.0559(11) Uani 1 1 d .
H12A H 0.2111 0.8689 0.5688 0.067 Uiso 1 1 calc R
C13 C 0.16342(19) 0.89769(17) 0.6771(5) 0.0554(11) Uani 1 1 d .
H13A H 0.1731 0.9300 0.6702 0.066 Uiso 1 1 calc R
C14 C 0.12680(15) 0.88525(13) 0.7468(4) 0.0424(8) Uani 1 1 d .
H14A H 0.1115 0.9093 0.7874 0.051 Uiso 1 1 calc R
C15 C 0.11191(12) 0.83623(11) 0.7578(3) 0.0306(6) Uani 1 1 d .
C16 C 0.04567(11) 0.84812(10) 0.8829(3) 0.0285(5) Uani 1 1 d .
C17 C 0.02194(14) 0.88767(13) 0.8311(4) 0.0396(7) Uani 1 1 d .
H17A H 0.0285 0.8946 0.7590 0.047 Uiso 1 1 calc R
C18 C -0.01072(14) 0.91576(14) 0.8876(4) 0.0466(9) Uani 1 1 d .
H18A H -0.0257 0.9422 0.8546 0.056 Uiso 1 1 calc R
C19 C -0.02120(15) 0.90413(16) 0.9947(4) 0.0484(10) Uani 1 1 d .
H19A H -0.0421 0.9234 1.0354 0.058 Uiso 1 1 calc R
C20 C 0.00003(14) 0.86379(16) 1.0384(4) 0.0427(8) Uani 1 1 d .
H20A H -0.0089 0.8549 1.1082 0.051 Uiso 1 1 calc R
C21 C 0.21404(14) 0.68996(15) 0.7357(3) 0.0419(8) Uani 1 1 d .
H21A H 0.2045 0.6714 0.6764 0.050 Uiso 1 1 calc R
C22 C 0.26084(15) 0.68479(18) 0.7743(4) 0.0492(10) Uani 1 1 d .
H22A H 0.2826 0.6638 0.7406 0.059 Uiso 1 1 calc R
C23 C 0.27500(14) 0.71141(17) 0.8642(4) 0.0469(9) Uani 1 1 d .
H23A H 0.3066 0.7088 0.8905 0.056 Uiso 1 1 calc R
C24 C 0.24209(13) 0.74159(15) 0.9142(3) 0.0391(7) Uani 1 1 d .
H24A H 0.2509 0.7588 0.9758 0.047 Uiso 1 1 calc R
C25 C 0.19443(11) 0.74621(12) 0.8708(3) 0.0298(5) Uani 1 1 d .
C26 C 0.16584(11) 0.81215(11) 0.9829(3) 0.0290(5) Uani 1 1 d .
C27 C 0.20468(14) 0.84527(14) 0.9675(4) 0.0411(8) Uani 1 1 d .
H27A H 0.2287 0.8388 0.9166 0.049 Uiso 1 1 calc R
C28 C 0.20654(16) 0.88752(14) 1.0292(4) 0.0478(9) Uani 1 1 d .
H28A H 0.2319 0.9096 1.0198 0.057 Uiso 1 1 calc R
C29 C 0.17057(16) 0.89655(14) 1.1045(4) 0.0463(9) Uani 1 1 d .
H29A H 0.1714 0.9246 1.1466 0.056 Uiso 1 1 calc R
C30 C 0.13348(14) 0.86330(13) 1.1160(3) 0.0385(7) Uani 1 1 d .
H30A H 0.1091 0.8696 1.1663 0.046 Uiso 1 1 calc R
C31 C 0.13464(17) 0.71603(18) 1.2104(4) 0.0469(9) Uani 1 1 d .
H31A H 0.1264 0.7397 1.2608 0.056 Uiso 1 1 calc R
C32 C 0.1677(2) 0.6810(2) 1.2401(4) 0.0575(12) Uani 1 1 d .
H32A H 0.1814 0.6808 1.3089 0.069 Uiso 1 1 calc R
C33 C 0.18038(18) 0.64543(19) 1.1628(4) 0.0532(11) Uani 1 1 d .
H33A H 0.2027 0.6212 1.1802 0.064 Uiso 1 1 calc R
C34 C 0.15964(15) 0.64678(15) 1.0620(3) 0.0420(8) Uani 1 1 d .
H34A H 0.1681 0.6236 1.0106 0.050 Uiso 1 1 calc R
C35 C 0.12515(12) 0.68372(12) 1.0361(3) 0.0315(6) Uani 1 1 d .
C36 C 0.09668(12) 0.65264(11) 0.8652(3) 0.0313(6) Uani 1 1 d .
C37 C 0.08485(18) 0.60408(14) 0.8981(4) 0.0486(9) Uani 1 1 d .
H37A H 0.0860 0.5954 0.9707 0.058 Uiso 1 1 calc R
C38 C 0.0720(2) 0.57093(16) 0.8217(5) 0.0572(12) Uani 1 1 d .
H38A H 0.0648 0.5392 0.8422 0.069 Uiso 1 1 calc R
C39 C 0.06951(18) 0.58401(16) 0.7127(5) 0.0530(11) Uani 1 1 d .
H39A H 0.0602 0.5617 0.6601 0.064 Uiso 1 1 calc R
C40 C 0.08134(15) 0.63137(15) 0.6861(3) 0.0417(8) Uani 1 1 d .
H40A H 0.0790 0.6407 0.6141 0.050 Uiso 1 1 calc R
C1S C 0.0513(7) 0.9014(4) 0.4260(8) 0.174(8) Uani 1 1 d .
H1SA H 0.0500 0.8670 0.4095 0.130(19) Uiso 1 1 calc R
H1SB H 0.0453 0.9056 0.5026 0.130(19) Uiso 1 1 calc R
Cl3 Cl 0.00678(15) 0.9330(2) 0.3504(4) 0.1855(18) Uani 1 1 d .
Cl4 Cl 0.10974(14) 0.92528(16) 0.3916(3) 0.1483(12) Uani 1 1 d .
Cl5A Cl 0.05558(18) 0.61234(17) 0.2471(4) 0.1567(19) Uani 0.842(6) 1 d P
Cl7B Cl 0.0502(3) 0.5072(3) 0.4445(8) 0.239(6) Uani 0.653(10) 1 d P
Cl6 Cl -0.01018(15) 0.64474(17) 0.4142(4) 0.162(2) Uani 0.842(6) 1 d P
C2S C 0.0437(4) 0.6531(5) 0.3570(9) 0.103(3) Uani 0.842(6) 1 d P
H2SA H 0.0688 0.6490 0.4113 0.130(19) Uiso 0.842(6) 1 calc PR
H2SB H 0.0456 0.6863 0.3306 0.130(19) Uiso 0.842(6) 1 calc PR
C3S C 0.0000 0.5000 0.355(3) 0.31(4) Uani 0.653(10) 2 d SP

loop_
_atom_site_aniso_label
_atom_site_aniso_U_11
_atom_site_aniso_U_22
_atom_site_aniso_U_33
_atom_site_aniso_U_23
_atom_site_aniso_U_13
_atom_site_aniso_U_12
Co1 0.02881(18) 0.03143(18) 0.02407(17) -0.00168(15) 0.00275(14) 0.00187(14)
Co2 0.02562(15) 0.02448(15) 0.02215(16) -0.00141(13) 0.00245(13) 0.00035(12)
Co3 0.0332(2) 0.0347(2) 0.0338(2) -0.00370(17) 0.00273(17) -0.00089(16)
Cl1 0.0480(5) 0.0568(5) 0.0313(4) -0.0067(4) 0.0071(4) 0.0031(4)
Cl2 0.0596(6) 0.0585(6) 0.0330(4) -0.0102(4) 0.0095(4) -0.0009(5)
N1 0.0368(13) 0.0362(13) 0.0243(12) -0.0012(10) 0.0004(10) 0.0030(10)
N2 0.0262(10) 0.0325(11) 0.0268(11) -0.0007(9) 0.0003(9) -0.0003(9)
N3 0.0319(12) 0.0321(12) 0.0299(12) -0.0003(10) 0.0043(10) -0.0015(10)
N4 0.0372(13) 0.0372(13) 0.0264(12) 0.0025(10) 0.0052(10) 0.0010(10)
N5 0.0321(11) 0.0270(11) 0.0262(11) -0.0004(9) 0.0041(9) 0.0025(9)
N6 0.0304(12) 0.0327(12) 0.0335(14) -0.0040(10) 0.0030(10) 0.0028(10)
N7 0.0307(11) 0.0342(12) 0.0273(12) -0.0038(10) 0.0020(10) 0.0025(9)
N8 0.0271(10) 0.0294(11) 0.0264(11) -0.0029(9) 0.0019(9) 0.0003(8)
N9 0.0328(12) 0.0315(11) 0.0295(12) -0.0052(10) -0.0011(10) 0.0028(9)
N10 0.0382(13) 0.0344(12) 0.0286(12) -0.0003(10) 0.0004(11) -0.0032(10)
N11 0.0337(11) 0.0264(10) 0.0267(12) -0.0009(9) 0.0026(10) 0.0010(9)
N12 0.0316(12) 0.0314(11) 0.0311(13) -0.0059(10) 0.0013(10) 0.0022(9)
C1 0.050(2) 0.059(2) 0.0284(16) 0.0050(16) -0.0009(15) 0.0105(17)
C2 0.059(3) 0.097(4) 0.037(2) 0.009(2) -0.011(2) 0.021(3)
C3 0.043(2) 0.093(4) 0.043(2) -0.002(2) -0.0108(18) 0.021(2)
C4 0.0331(15) 0.063(2) 0.0388(18) -0.0021(18) -0.0062(14) 0.0104(15)
C5 0.0293(13) 0.0342(14) 0.0307(14) -0.0043(11) -0.0031(11) 0.0043(11)
C6 0.0269(12) 0.0303(13) 0.0325(15) -0.0019(11) 0.0019(11) 0.0006(10)
C7 0.0400(16) 0.0407(17) 0.0422(19) -0.0072(14) 0.0052(14) -0.0112(13)
C8 0.052(2) 0.053(2) 0.057(3) -0.005(2) 0.011(2) -0.0239(19)
C9 0.055(2) 0.062(3) 0.053(3) 0.005(2) 0.021(2) -0.017(2)
C10 0.050(2) 0.051(2) 0.0336(17) 0.0002(16) 0.0100(16) -0.0090(16)
C11 0.0445(18) 0.0479(19) 0.0349(18) 0.0050(15) 0.0137(15) 0.0011(15)
C12 0.059(2) 0.057(2) 0.052(3) 0.011(2) 0.022(2) -0.008(2)
C13 0.063(3) 0.0402(19) 0.063(3) 0.0146(19) 0.015(2) -0.0103(18)
C14 0.0482(19) 0.0300(14) 0.049(2) 0.0057(14) 0.0091(16) -0.0052(13)
C15 0.0345(14) 0.0302(13) 0.0272(13) 0.0040(11) 0.0038(11) -0.0009(10)
C16 0.0281(11) 0.0267(11) 0.0308(13) -0.0035(11) -0.0014(11) 0.0003(9)
C17 0.0381(16) 0.0328(15) 0.048(2) 0.0048(14) -0.0029(14) 0.0048(12)
C18 0.0367(16) 0.0354(16) 0.068(3) -0.0015(17) -0.0008(18) 0.0108(13)
C19 0.0360(16) 0.0457(19) 0.064(3) -0.0153(19) 0.0040(17) 0.0099(15)
C20 0.0350(15) 0.0497(19) 0.043(2) -0.0116(16) 0.0078(14) 0.0059(14)
C21 0.0395(16) 0.0479(19) 0.0382(18) -0.0096(15) 0.0021(14) 0.0091(14)
C22 0.0395(18) 0.063(2) 0.045(2) -0.0114(19) 0.0042(16) 0.0188(17)
C23 0.0324(15) 0.062(2) 0.046(2) -0.0028(18) -0.0004(15) 0.0140(15)
C24 0.0316(14) 0.0481(18) 0.0376(17) -0.0026(14) -0.0028(13) 0.0047(13)
C25 0.0269(12) 0.0332(13) 0.0293(14) 0.0007(11) 0.0031(10) 0.0001(10)
C26 0.0294(12) 0.0289(12) 0.0287(14) 0.0005(10) -0.0027(10) 0.0000(10)
C27 0.0389(16) 0.0367(16) 0.048(2) -0.0016(15) 0.0006(15) -0.0074(13)
C28 0.048(2) 0.0326(15) 0.063(3) -0.0046(16) -0.0099(19) -0.0115(14)
C29 0.051(2) 0.0325(15) 0.056(2) -0.0090(16) -0.0161(19) 0.0042(14)
C30 0.0423(16) 0.0362(15) 0.0372(17) -0.0092(14) -0.0075(14) 0.0094(13)
C31 0.051(2) 0.057(2) 0.0322(17) -0.0045(17) -0.0046(16) -0.0008(17)
C32 0.060(3) 0.071(3) 0.042(2) 0.004(2) -0.015(2) 0.006(2)
C33 0.054(2) 0.062(3) 0.044(2) 0.013(2) -0.0089(19) 0.012(2)
C34 0.0469(18) 0.0447(18) 0.0345(17) 0.0016(14) -0.0003(15) 0.0130(15)
C35 0.0367(14) 0.0301(13) 0.0278(14) 0.0031(11) 0.0010(11) 0.0014(11)
C36 0.0330(13) 0.0281(12) 0.0327(15) -0.0014(11) 0.0013(11) 0.0007(10)
C37 0.067(3) 0.0316(15) 0.047(2) 0.0009(15) 0.0043(19) -0.0065(16)
C38 0.075(3) 0.0332(17) 0.064(3) -0.0044(18) 0.005(2) -0.0127(19)
C39 0.058(2) 0.0430(19) 0.058(3) -0.0195(19) 0.005(2) -0.0106(18)
C40 0.0436(18) 0.0453(18) 0.0362(18) -0.0138(15) 0.0016(14) -0.0026(15)
C1S 0.36(2) 0.097(6) 0.062(5) -0.021(5) 0.030(9) -0.076(11)
Cl3 0.135(3) 0.220(5) 0.201(4) 0.020(4) 0.038(3) 0.009(3)
Cl4 0.152(3) 0.191(3) 0.1020(19) -0.001(2) -0.0060(19) -0.029(2)
Cl5A 0.154(3) 0.146(3) 0.170(4) -0.001(3) 0.041(3) -0.035(3)
Cl7B 0.277(10) 0.152(5) 0.287(12) 0.033(6) -0.176(9) -0.012(6)
Cl6 0.134(3) 0.153(3) 0.198(5) -0.043(3) 0.080(3) -0.041(2)
C2S 0.094(6) 0.117(8) 0.098(7) 0.011(7) -0.014(6) -0.016(6)
C3S 0.12(2) 0.66(10) 0.14(3) 0.000 0.000 0.19(4)

loop_
_atom_type_symbol
_atom_type_description
_atom_type_scat_dispersion_real
_atom_type_scat_dispersion_imag
_atom_type_scat_source
Co Co 0.3494 0.9721 'International Tables Vol C Tables 4.2.6.8 and 6.1.1.4'
Cl Cl 0.1484 0.1585 'International Tables Vol C Tables 4.2.6.8 and 6.1.1.4'
N N 0.0061 0.0033 'International Tables Vol C Tables 4.2.6.8 and 6.1.1.4'
C C 0.0033 0.0016 'International Tables Vol C Tables 4.2.6.8 and 6.1.1.4'
H H 0.0000 0.0000 'International Tables Vol C Tables 4.2.6.8 and 6.1.1.4'

loop_
_geom_angle_atom_site_label_1
_geom_angle_atom_site_label_2
_geom_angle_atom_site_label_3
_geom_angle
_geom_angle_site_symmetry_3
N1 Co1 N4 90.10(13) .
N1 Co1 N7 171.81(12) .
N4 Co1 N7 88.52(12) .
N1 Co1 N12 89.78(12) .
N4 Co1 N12 170.45(12) .
N7 Co1 N12 90.25(12) .
N1 Co1 Co2 85.93(9) .
N4 Co1 Co2 85.02(9) .
N7 Co1 Co2 85.92(9) .
N12 Co1 Co2 85.45(9) .
N1 Co1 Cl1 93.63(9) .
N4 Co1 Cl1 95.31(9) .
N7 Co1 Cl1 94.53(9) .
N12 Co1 Cl1 94.23(9) .
Co2 Co1 Cl1 179.46(4) .
N5 Co2 N2 90.16(12) .
N5 Co2 N11 179.16(12) .
N2 Co2 N11 90.32(12) .
N5 Co2 N8 90.20(12) .
N2 Co2 N8 178.83(12) .
N11 Co2 N8 89.31(12) .
N5 Co2 Co1 89.93(9) .
N2 Co2 Co1 89.41(9) .
N11 Co2 Co1 89.39(9) .
N8 Co2 Co1 89.47(8) .
N5 Co2 Co3 91.63(9) .
N2 Co2 Co3 91.88(9) .
N11 Co2 Co3 89.03(9) .
N8 Co2 Co3 89.23(8) .
Co1 Co2 Co3 177.97(3) .
N10 Co3 N9 89.16(11) .
N10 Co3 N3 91.65(11) .
N9 Co3 N3 161.24(11) .
N10 Co3 N6 162.17(12) .
N9 Co3 N6 83.68(11) .
N3 Co3 N6 90.00(11) .
N10 Co3 Cl2 97.83(9) .
N9 Co3 Cl2 100.27(8) .
N3 Co3 Cl2 98.19(9) .
N6 Co3 Cl2 99.51(9) .
N10 Co3 Co2 81.78(9) .
N9 Co3 Co2 81.25(8) .
N3 Co3 Co2 80.33(8) .
N6 Co3 Co2 81.00(9) .
Cl2 Co3 Co2 178.44(4) .
C1 N1 C5 119.1(3) .
C1 N1 Co1 121.9(3) .
C5 N1 Co1 119.0(2) .
C5 N2 C6 124.2(3) .
C5 N2 Co2 117.5(2) .
C6 N2 Co2 118.3(2) .
C10 N3 C6 118.5(3) .
C10 N3 Co3 117.6(3) .
C6 N3 Co3 123.8(2) .
C11 N4 C15 118.7(3) .
C11 N4 Co1 120.2(3) .
C15 N4 Co1 120.8(2) .
C16 N5 C15 123.0(3) .
C16 N5 Co2 120.6(2) .
C15 N5 Co2 115.6(2) .
C20 N6 C16 118.1(3) .
C20 N6 Co3 118.9(3) .
C16 N6 Co3 122.9(2) .
C21 N7 C25 118.9(3) .
C21 N7 Co1 121.4(2) .
C25 N7 Co1 119.6(2) .
C25 N8 C26 123.7(3) .
C25 N8 Co2 117.9(2) .
C26 N8 Co2 118.2(2) .
C30 N9 C26 119.6(3) .
C30 N9 Co3 118.4(2) .
C26 N9 Co3 121.6(2) .
C35 N10 C31 118.8(3) .
C35 N10 Co3 121.6(2) .
C31 N10 Co3 119.3(3) .
C36 N11 C35 123.8(3) .
C36 N11 Co2 117.0(2) .
C35 N11 Co2 118.9(2) .
C40 N12 C36 118.9(3) .
C40 N12 Co1 121.8(3) .
C36 N12 Co1 119.3(2) .
N1 C1 C2 122.9(4) .
C1 C2 C3 119.0(4) .
C4 C3 C2 119.6(4) .
C3 C4 C5 120.0(4) .
N2 C5 N1 115.9(3) .
N2 C5 C4 125.0(3) .
N1 C5 C4 119.0(3) .
N3 C6 N2 115.7(3) .
N3 C6 C7 120.2(3) .
N2 C6 C7 124.0(3) .
C8 C7 C6 119.5(4) .
C7 C8 C9 120.5(4) .
C10 C9 C8 117.3(4) .
N3 C10 C9 123.8(4) .
N4 C11 C12 123.2(4) .
C11 C12 C13 118.5(4) .
C14 C13 C12 119.2(4) .
C13 C14 C15 120.7(4) .
N4 C15 N5 114.9(3) .
N4 C15 C14 119.6(3) .
N5 C15 C14 125.2(3) .
N6 C16 N5 116.0(3) .
N6 C16 C17 120.0(3) .
N5 C16 C17 124.0(3) .
C18 C17 C16 120.0(4) .
C17 C18 C19 119.3(4) .
C20 C19 C18 118.4(4) .
N6 C20 C19 124.0(4) .
N7 C21 C22 122.6(4) .
C21 C22 C23 119.0(3) .
C24 C23 C22 119.6(4) .
C23 C24 C25 119.4(4) .
N8 C25 N7 115.6(3) .
N8 C25 C24 123.9(3) .
N7 C25 C24 120.3(3) .
N9 C26 N8 116.0(3) .
N9 C26 C27 119.9(3) .
N8 C26 C27 123.9(3) .
C28 C27 C26 119.4(4) .
C29 C28 C27 119.6(4) .
C28 C29 C30 118.7(4) .
N9 C30 C29 122.8(4) .
N10 C31 C32 123.7(4) .
C31 C32 C33 117.8(4) .
C34 C33 C32 119.7(4) .
C33 C34 C35 120.0(4) .
N10 C35 N11 115.7(3) .
N10 C35 C34 119.9(3) .
N11 C35 C34 124.2(3) .
N12 C36 N11 116.1(3) .
N12 C36 C37 120.2(3) .
N11 C36 C37 123.5(3) .
C38 C37 C36 119.0(4) .
C37 C38 C39 120.8(4) .
C40 C39 C38 117.4(4) .
N12 C40 C39 123.6(4) .
Cl3 C1S Cl4 108.4(6) .
Cl6 C2S Cl5A 113.6(7) .
Cl7B C3S Cl7B 103(2) 2_565

loop_
_geom_bond_atom_site_label_1
_geom_bond_atom_site_label_2
_geom_bond_distance
_geom_bond_site_symmetry_2
Co1 N1 1.980(3) .
Co1 N4 1.980(3) .
Co1 N7 1.987(3) .
Co1 N12 1.992(3) .
Co1 Co2 2.3056(13) .
Co1 Cl1 2.4473(16) .
Co2 N5 1.917(3) .
Co2 N2 1.918(3) .
Co2 N11 1.919(3) .
Co2 N8 1.923(3) .
Co2 Co3 2.4853(14) .
Co3 N10 2.110(3) .
Co3 N9 2.122(3) .
Co3 N3 2.129(3) .
Co3 N6 2.145(3) .
Co3 Cl2 2.3722(16) .
N1 C1 1.352(5) .
N1 C5 1.379(5) .
N2 C5 1.361(4) .
N2 C6 1.371(4) .
N3 C10 1.355(5) .
N3 C6 1.364(5) .
N4 C11 1.358(5) .
N4 C15 1.369(4) .
N5 C16 1.369(4) .
N5 C15 1.374(4) .
N6 C20 1.361(4) .
N6 C16 1.364(5) .
N7 C21 1.353(4) .
N7 C25 1.364(4) .
N8 C25 1.367(4) .
N8 C26 1.371(4) .
N9 C30 1.353(4) .
N9 C26 1.356(4) .
N10 C35 1.364(5) .
N10 C31 1.364(5) .
N11 C36 1.367(4) .
N11 C35 1.366(4) .
N12 C40 1.350(5) .
N12 C36 1.355(5) .
C1 C2 1.368(7) .
C2 C3 1.392(8) .
C3 C4 1.367(7) .
C4 C5 1.424(5) .
C6 C7 1.418(5) .
C7 C8 1.362(6) .
C8 C9 1.404(8) .
C9 C10 1.377(6) .
C11 C12 1.381(6) .
C12 C13 1.395(7) .
C13 C14 1.369(6) .
C14 C15 1.414(5) .
C16 C17 1.420(5) .
C17 C18 1.375(6) .
C18 C19 1.394(8) .
C19 C20 1.365(6) .
C21 C22 1.380(6) .
C22 C23 1.387(7) .
C23 C24 1.374(5) .
C24 C25 1.421(5) .
C26 C27 1.416(5) .
C27 C28 1.391(6) .
C28 C29 1.381(7) .
C29 C30 1.376(6) .
C31 C32 1.374(7) .
C32 C33 1.411(8) .
C33 C34 1.372(6) .
C34 C35 1.426(5) .
C36 C37 1.433(5) .
C37 C38 1.360(7) .
C38 C39 1.397(8) .
C39 C40 1.381(6) .
C1S Cl3 1.768(17) .
C1S Cl4 1.786(16) .
Cl5A C2S 1.792(13) .
Cl7B C3S 1.78(3) .
Cl6 C2S 1.657(11) .
C3S Cl7B 1.78(3) 2_565
